data_2019509
loop_
_publ_author_name
'Cui, Guo-Gen'
'Yang, Xiao-Xi'
'Yang, Jian-Ping'

_publ_section_title
;
 A twofold interpenetrating three-dimensional zinc--organic framework
 built from naphthalene-1,4-dicarboxylate and 4,4'-bipyridine ligands
;
_journal_coeditor_code SK3543
_journal_issue 5
_journal_name_full 'Acta Crystallographica Section C'
_journal_page_first 498
_journal_page_last 501
_journal_paper_doi 10.1107/S2053229614008407
_journal_volume 70
_journal_year 2014
_chemical_formula_iupac '[Zn2 (C12 H6 O4)2 (C10 H8 N2)] , C3 H7 N O, H2 O'
_chemical_formula_moiety 'C34 H20 N2 O8 Zn2, C3 H7 N O, H2 O'
_chemical_formula_sum 'C37 H29 N3 O10 Zn2'
_chemical_formula_weight 806.37
_chemical_name_systematic
;Poly[[(\m~2~-4,4'-bipyridine)(\m~4~-naphthalene-1,4-dicarboxylato)(\m~2~-naphthalene-1,4-dicarboxylato)dizinc(II)] dimethylformamide monosolvate
monohydrate]
;
_space_group_IT_number 2
_symmetry_cell_setting triclinic
_symmetry_space_group_name_Hall '-P 1'
_symmetry_space_group_name_H-M 'P -1'
_atom_sites_solution_hydrogens geom
_atom_sites_solution_primary direct
_atom_sites_solution_secondary difmap
_audit_creation_method SHELXL97
_cell_angle_alpha 94.60(3)
_cell_angle_beta 93.75(3)
_cell_angle_gamma 99.87(3)
_cell_formula_units_Z 2
_cell_length_a 10.239(2)
_cell_length_b 12.191(2)
_cell_length_c 13.910(3)
_cell_measurement_reflns_used 2895
_cell_measurement_temperature 293(2)
_cell_measurement_theta_max 27.89
_cell_measurement_theta_min 2.35
_cell_volume 1699.5(6)
_computing_cell_refinement 'RAPID-AUTO (Rigaku, 1998)'
_computing_data_collection 'RAPID-AUTO (Rigaku, 1998)'
_computing_data_reduction 'CrystalStructure (Rigaku/MSC, 2002)'
_computing_molecular_graphics 'ORTEPII (Johnson, 1976)'
_computing_publication_material 'SHELXL97 (Sheldrick, 2008)'
_computing_structure_refinement 'SHELXL97 (Sheldrick, 2008)'
_computing_structure_solution 'SHELXS97 (Sheldrick, 2008)'
_diffrn_ambient_temperature 293(2)
_diffrn_measured_fraction_theta_full 0.996
_diffrn_measured_fraction_theta_max 0.996
_diffrn_measurement_device_type 'Rigaku/MSC Mercury CCD area-detector'
_diffrn_measurement_method \w
_diffrn_radiation_monochromator graphite
_diffrn_radiation_source 'fine-focus sealed tube'
_diffrn_radiation_type MoK\a
_diffrn_radiation_wavelength 0.71073
_diffrn_reflns_av_R_equivalents 0.0507
_diffrn_reflns_av_sigmaI/netI 0.0695
_diffrn_reflns_limit_h_max 12
_diffrn_reflns_limit_h_min -12
_diffrn_reflns_limit_k_max 14
_diffrn_reflns_limit_k_min -14
_diffrn_reflns_limit_l_max 16
_diffrn_reflns_limit_l_min -16
_diffrn_reflns_number 13552
_diffrn_reflns_theta_full 25.20
_diffrn_reflns_theta_max 25.20
_diffrn_reflns_theta_min 3.08
_diffrn_standards_number 0
_exptl_absorpt_coefficient_mu 1.477
_exptl_absorpt_correction_T_max 0.745
_exptl_absorpt_correction_T_min 0.661
_exptl_absorpt_correction_type multi-scan
_exptl_absorpt_process_details '(REQAB; Jacobson, 1998)'
_exptl_crystal_colour colourless
_exptl_crystal_density_diffrn 1.576
_exptl_crystal_density_method 'not measured'
_exptl_crystal_description block
_exptl_crystal_F_000 824
_exptl_crystal_size_max 0.30
_exptl_crystal_size_mid 0.25
_exptl_crystal_size_min 0.21
_refine_diff_density_max 0.789
_refine_diff_density_min -0.973
_refine_ls_extinction_method none
_refine_ls_goodness_of_fit_ref 1.048
_refine_ls_hydrogen_treatment mixed
_refine_ls_matrix_type full
_refine_ls_number_parameters 477
_refine_ls_number_reflns 6120
_refine_ls_number_restraints 3
_refine_ls_restrained_S_all 1.048
_refine_ls_R_factor_all 0.0792
_refine_ls_R_factor_gt 0.0566
_refine_ls_shift/su_max 0.001
_refine_ls_shift/su_mean 0.000
_refine_ls_structure_factor_coef Fsqd
_refine_ls_weighting_details 'calc w = 1/[\s^2^(Fo^2^)+(0.0500P)^2^+2.0000P] where P=(Fo^2^+2Fc^2^)/3'
_refine_ls_weighting_scheme calc
_refine_ls_wR_factor_gt 0.1259
_refine_ls_wR_factor_ref 0.1375
_reflns_number_gt 4067
_reflns_number_total 6120
_reflns_threshold_expression I>2\s(I)
_cod_data_source_file sk3543sup1.cf
_cod_data_source_block I
_cod_depositor_comments 'Adding full bibliography for 2019509.cif.'
_cod_database_code 2019509
_cod_database_fobs_code 2019509

loop_
_symmetry_equiv_pos_as_xyz
'x, y, z'
'-x, -y, -z'

loop_
_atom_site_type_symbol
_atom_site_label
_atom_site_fract_x
_atom_site_fract_y
_atom_site_fract_z
_atom_site_U_iso_or_equiv
_atom_site_adp_type
_atom_site_calc_flag
_atom_site_refinement_flags
_atom_site_occupancy
_atom_site_symmetry_multiplicity
Zn Zn1 0.27797(5) -0.01907(5) 0.77177(4) 0.04007(18) Uani d . 1 1
Zn Zn2 0.23890(5) 0.80378(5) 0.53952(4) 0.04046(18) Uani d . 1 1
O O1 0.3246(4) 0.1214(3) 0.7161(3) 0.0716(12) Uani d . 1 1
O O2 0.1766(4) 0.1518(4) 0.8159(3) 0.0741(12) Uani d . 1 1
O O3 0.3945(5) 0.6463(4) 0.5476(3) 0.0756(12) Uani d . 1 1
O O4 0.2073(4) 0.6723(3) 0.6071(3) 0.0638(10) Uani d . 1 1
O O5 0.4087(3) 0.9020(3) 0.5839(2) 0.0442(8) Uani d . 1 1
O O6 0.4305(3) 0.9066(3) 0.7441(2) 0.0492(9) Uani d . 1 1
O O7 1.0766(3) 0.8666(3) 0.5628(2) 0.0507(9) Uani d . 1 1
O O8 1.1046(3) 0.8958(3) 0.7231(2) 0.0538(9) Uani d . 1 1
O O9 0.2308(6) 0.5872(5) 0.1504(4) 0.1129(19) Uani d . 1 1
N N1 0.2349(4) 0.8087(3) 0.3960(3) 0.0415(9) Uani d . 1 1
N N2 0.2778(4) 0.9507(4) -0.0854(3) 0.0462(10) Uani d . 1 1
N N3 0.2006(6) 0.5212(5) 0.2972(5) 0.0840(17) Uani d . 1 1
C C1 0.2931(5) 0.5111(4) 0.6470(4) 0.0491(12) Uani d . 1 1
C C2 0.3285(6) 0.4216(5) 0.5961(4) 0.0575(14) Uani d . 1 1
H H2 0.3617 0.4298 0.5360 0.069 Uiso calc R 1 1
C C3 0.3149(5) 0.3176(5) 0.6340(4) 0.0577(14) Uani d . 1 1
H H3 0.3390 0.2577 0.5979 0.069 Uiso calc R 1 1
C C4 0.2672(5) 0.3010(4) 0.7226(4) 0.0476(12) Uani d . 1 1
C C5 0.1911(6) 0.3867(5) 0.8744(4) 0.0637(16) Uani d . 1 1
H H5 0.1807 0.3183 0.9008 0.076 Uiso calc R 1 1
C C6 0.1650(7) 0.4782(6) 0.9269(5) 0.0781(19) Uani d . 1 1
H H6 0.1366 0.4711 0.9886 0.094 Uiso calc R 1 1
C C7 0.1797(7) 0.5826(6) 0.8904(4) 0.0765(19) Uani d . 1 1
H H7 0.1622 0.6443 0.9279 0.092 Uiso calc R 1 1
C C8 0.2202(6) 0.5938(5) 0.7988(4) 0.0625(15) Uani d . 1 1
H H8 0.2296 0.6634 0.7745 0.075 Uiso calc R 1 1
C C9 0.2480(5) 0.5002(4) 0.7407(4) 0.0495(12) Uani d . 1 1
C C10 0.2343(5) 0.3942(4) 0.7792(4) 0.0485(12) Uani d . 1 1
C C11 0.2556(5) 0.1869(5) 0.7554(4) 0.0548(14) Uani d . 1 1
C C12 0.3035(6) 0.6181(5) 0.5974(4) 0.0550(14) Uani d . 1 1
C C13 0.6132(4) 0.8711(4) 0.6570(3) 0.0379(10) Uani d . 1 1
C C14 0.6790(4) 0.9049(4) 0.5793(3) 0.0410(11) Uani d . 1 1
H H14 0.6336 0.9316 0.5287 0.049 Uiso calc R 1 1
C C15 0.8146(4) 0.8999(4) 0.5749(3) 0.0418(11) Uani d . 1 1
H H15 0.8570 0.9213 0.5205 0.050 Uiso calc R 1 1
C C16 0.8849(4) 0.8640(4) 0.6493(3) 0.0388(11) Uani d . 1 1
C C17 0.8825(5) 0.7709(5) 0.8035(4) 0.0544(14) Uani d . 1 1
H H17 0.9730 0.7697 0.8026 0.065 Uiso calc R 1 1
C C18 0.8149(6) 0.7251(5) 0.8759(4) 0.0653(17) Uani d . 1 1
H H18 0.8597 0.6950 0.9248 0.078 Uiso calc R 1 1
C C19 0.6781(6) 0.7235(5) 0.8766(4) 0.0658(17) Uani d . 1 1
H H19 0.6321 0.6909 0.9255 0.079 Uiso calc R 1 1
C C20 0.6120(5) 0.7688(5) 0.8069(4) 0.0533(14) Uani d . 1 1
H H20 0.5207 0.7657 0.8083 0.064 Uiso calc R 1 1
C C21 0.6788(4) 0.8210(4) 0.7316(3) 0.0390(11) Uani d . 1 1
C C22 0.8180(4) 0.8200(4) 0.7296(3) 0.0409(11) Uani d . 1 1
C C23 0.4733(4) 0.8940(4) 0.6621(3) 0.0398(11) Uani d . 1 1
C C24 1.0329(4) 0.8751(4) 0.6451(4) 0.0414(11) Uani d . 1 1
C C25 0.3484(5) 0.8117(4) 0.3520(3) 0.0449(12) Uani d . 1 1
H H25 0.4233 0.7976 0.3871 0.054 Uiso calc R 1 1
C C26 0.3586(5) 0.8346(4) 0.2576(3) 0.0455(12) Uani d . 1 1
H H26 0.4387 0.8345 0.2296 0.055 Uiso calc R 1 1
C C27 0.2496(5) 0.8579(4) 0.2039(3) 0.0436(12) Uani d . 1 1
C C28 0.1317(5) 0.8511(5) 0.2484(4) 0.0527(14) Uani d . 1 1
H H28 0.0551 0.8632 0.2143 0.063 Uiso calc R 1 1
C C29 0.1280(5) 0.8266(5) 0.3428(3) 0.0490(13) Uani d . 1 1
H H29 0.0478 0.8223 0.3712 0.059 Uiso calc R 1 1
C C30 0.2592(5) 0.8891(4) 0.1039(3) 0.0457(12) Uani d . 1 1
C C31 0.3497(6) 0.8527(6) 0.0447(4) 0.0673(17) Uani d . 1 1
H H31 0.4064 0.8068 0.0674 0.081 Uiso calc R 1 1
C C32 0.3554(6) 0.8846(6) -0.0478(4) 0.0657(17) Uani d . 1 1
H H32 0.4167 0.8588 -0.0863 0.079 Uiso calc R 1 1
C C33 0.1944(6) 0.9885(6) -0.0272(4) 0.0688(18) Uani d . 1 1
H H33 0.1424 1.0378 -0.0501 0.083 Uiso calc R 1 1
C C34 0.1812(6) 0.9579(6) 0.0658(4) 0.0712(19) Uani d . 1 1
H H34 0.1188 0.9845 0.1028 0.085 Uiso calc R 1 1
C C35 0.1615(8) 0.5598(7) 0.2156(6) 0.089(2) Uani d . 1 1
H H35 0.0725 0.5666 0.2072 0.107 Uiso calc R 1 1
C C36 0.3378(7) 0.5079(7) 0.3178(6) 0.104(3) Uani d . 1 1
H H36A 0.3901 0.5362 0.2674 0.156 Uiso calc R 1 1
H H36B 0.3415 0.4301 0.3209 0.156 Uiso calc R 1 1
H H36C 0.3725 0.5487 0.3786 0.156 Uiso calc R 1 1
C C37 0.1080(8) 0.4880(8) 0.3692(6) 0.114(3) Uani d . 1 1
H H37A 0.0224 0.5049 0.3498 0.172 Uiso calc R 1 1
H H37B 0.1404 0.5282 0.4307 0.172 Uiso calc R 1 1
H H37C 0.1001 0.4092 0.3744 0.172 Uiso calc R 1 1
O O1W 0.4748(8) 0.6107(10) 0.0698(9) 0.198(4) Uani d D 1 1
H H2W 0.526(11) 0.567(11) 0.081(13) 0.297 Uiso d D 1 1
H H1W 0.404(9) 0.599(13) 0.096(12) 0.297 Uiso d D 1 1

loop_
_atom_site_aniso_label
_atom_site_aniso_U_11
_atom_site_aniso_U_22
_atom_site_aniso_U_33
_atom_site_aniso_U_12
_atom_site_aniso_U_13
_atom_site_aniso_U_23
Zn1 0.0394(3) 0.0495(4) 0.0333(3) 0.0127(2) 0.0016(2) 0.0073(2)
Zn2 0.0405(3) 0.0526(4) 0.0312(3) 0.0145(2) 0.0012(2) 0.0099(3)
O1 0.063(2) 0.052(3) 0.107(3) 0.0212(19) 0.016(2) 0.022(2)
O2 0.077(3) 0.068(3) 0.082(3) 0.015(2) 0.009(2) 0.031(2)
O3 0.100(3) 0.063(3) 0.070(3) 0.018(2) 0.028(3) 0.020(2)
O4 0.069(2) 0.060(3) 0.068(3) 0.019(2) 0.003(2) 0.024(2)
O5 0.0377(17) 0.059(2) 0.0380(19) 0.0153(15) -0.0049(15) 0.0127(16)
O6 0.0441(19) 0.075(3) 0.0349(19) 0.0232(17) 0.0088(15) 0.0138(17)
O7 0.0430(18) 0.078(3) 0.0390(19) 0.0211(17) 0.0125(16) 0.0213(18)
O8 0.0410(18) 0.078(3) 0.041(2) 0.0066(17) -0.0033(16) 0.0111(18)
O9 0.148(5) 0.112(5) 0.075(4) 0.019(4) 0.002(4) 0.000(3)
N1 0.045(2) 0.048(3) 0.031(2) 0.0124(18) -0.0018(18) 0.0028(18)
N2 0.051(2) 0.060(3) 0.032(2) 0.023(2) 0.0013(18) 0.0040(19)
N3 0.084(4) 0.084(4) 0.076(4) 0.010(3) -0.011(3) -0.013(3)
C1 0.063(3) 0.047(3) 0.039(3) 0.013(2) -0.003(2) 0.011(2)
C2 0.072(4) 0.054(4) 0.050(3) 0.018(3) 0.008(3) 0.011(3)
C3 0.065(3) 0.051(4) 0.060(4) 0.019(3) 0.003(3) 0.007(3)
C4 0.046(3) 0.047(3) 0.053(3) 0.014(2) -0.003(2) 0.013(3)
C5 0.085(4) 0.063(4) 0.048(3) 0.021(3) -0.001(3) 0.021(3)
C6 0.119(6) 0.073(5) 0.046(4) 0.027(4) 0.006(4) 0.007(3)
C7 0.116(5) 0.067(5) 0.051(4) 0.028(4) 0.009(4) 0.004(3)
C8 0.083(4) 0.055(4) 0.051(3) 0.021(3) -0.001(3) 0.004(3)
C9 0.054(3) 0.049(3) 0.046(3) 0.013(2) -0.009(2) 0.009(2)
C10 0.054(3) 0.047(3) 0.044(3) 0.012(2) -0.008(2) 0.009(2)
C11 0.045(3) 0.052(4) 0.068(4) 0.012(2) -0.010(3) 0.013(3)
C12 0.067(4) 0.053(4) 0.047(3) 0.013(3) -0.001(3) 0.010(3)
C13 0.034(2) 0.045(3) 0.036(3) 0.0117(19) 0.000(2) 0.007(2)
C14 0.040(3) 0.053(3) 0.032(2) 0.014(2) -0.001(2) 0.011(2)
C15 0.044(3) 0.051(3) 0.033(3) 0.012(2) 0.004(2) 0.012(2)
C16 0.037(2) 0.046(3) 0.036(3) 0.014(2) 0.002(2) 0.010(2)
C17 0.047(3) 0.071(4) 0.053(3) 0.023(3) 0.005(3) 0.024(3)
C18 0.067(4) 0.087(5) 0.054(3) 0.032(3) 0.003(3) 0.041(3)
C19 0.065(4) 0.088(5) 0.056(4) 0.027(3) 0.017(3) 0.038(3)
C20 0.051(3) 0.065(4) 0.052(3) 0.020(3) 0.014(3) 0.028(3)
C21 0.041(3) 0.046(3) 0.035(2) 0.016(2) 0.005(2) 0.014(2)
C22 0.044(3) 0.052(3) 0.032(2) 0.018(2) 0.002(2) 0.015(2)
C23 0.037(2) 0.040(3) 0.044(3) 0.010(2) 0.001(2) 0.015(2)
C24 0.040(3) 0.047(3) 0.041(3) 0.013(2) 0.002(2) 0.017(2)
C25 0.040(3) 0.059(3) 0.040(3) 0.018(2) -0.001(2) 0.008(2)
C26 0.044(3) 0.065(4) 0.030(3) 0.014(2) 0.008(2) 0.007(2)
C27 0.044(3) 0.057(3) 0.030(2) 0.010(2) -0.002(2) 0.007(2)
C28 0.041(3) 0.081(4) 0.038(3) 0.019(3) -0.002(2) 0.008(3)
C29 0.040(3) 0.074(4) 0.034(3) 0.013(2) 0.000(2) 0.011(3)
C30 0.052(3) 0.056(3) 0.032(3) 0.016(2) 0.000(2) 0.009(2)
C31 0.082(4) 0.092(5) 0.044(3) 0.049(4) 0.012(3) 0.023(3)
C32 0.079(4) 0.098(5) 0.037(3) 0.048(4) 0.019(3) 0.021(3)
C33 0.077(4) 0.103(5) 0.044(3) 0.055(4) 0.010(3) 0.023(3)
C34 0.072(4) 0.118(6) 0.041(3) 0.050(4) 0.022(3) 0.026(3)
C35 0.103(6) 0.085(6) 0.073(5) 0.015(4) -0.021(5) -0.010(4)
C36 0.091(5) 0.119(7) 0.102(6) 0.035(5) -0.010(5) -0.008(5)
C37 0.108(6) 0.137(8) 0.088(6) 0.000(5) -0.002(5) 0.003(5)
O1W 0.111(6) 0.265(11) 0.239(10) 0.042(6) 0.015(6) 0.129(9)

loop_
_atom_type_symbol
_atom_type_description
_atom_type_scat_dispersion_real
_atom_type_scat_dispersion_imag
_atom_type_scat_source
C C 0.0033 0.0016 'International Tables Vol C Tables 4.2.6.8 and 6.1.1.4'
H H 0.0000 0.0000 'International Tables Vol C Tables 4.2.6.8 and 6.1.1.4'
N N 0.0061 0.0033 'International Tables Vol C Tables 4.2.6.8 and 6.1.1.4'
O O 0.0106 0.0060 'International Tables Vol C Tables 4.2.6.8 and 6.1.1.4'
Zn Zn 0.2839 1.4301 'International Tables Vol C Tables 4.2.6.8 and 6.1.1.4'

loop_
_geom_angle_atom_site_label_1
_geom_angle_atom_site_label_2
_geom_angle_atom_site_label_3
_geom_angle_site_symmetry_1
_geom_angle_site_symmetry_3
_geom_angle
O1 Zn1 O8 . 1_445 114.07(17)
O1 Zn1 O6 . 1_545 102.14(15)
O8 Zn1 O6 1_445 1_545 114.99(16)
O1 Zn1 N2 . 1_546 129.03(19)
O8 Zn1 N2 1_445 1_546 100.04(16)
O6 Zn1 N2 1_545 1_546 95.75(14)
O4 Zn2 O5 . . 112.88(16)
O4 Zn2 O7 . 1_455 100.76(15)
O5 Zn2 O7 . 1_455 115.86(15)
O4 Zn2 N1 . . 126.33(17)
O5 Zn2 N1 . . 102.10(15)
O7 Zn2 N1 1_455 . 98.80(15)
C11 O1 Zn1 . . 105.9(4)
C12 O4 Zn2 . . 109.5(3)
C23 O5 Zn2 . . 123.1(3)
C23 O6 Zn1 . 1_565 124.6(3)
C24 O7 Zn2 . 1_655 122.6(3)
C24 O8 Zn1 . 1_665 138.7(3)
C29 N1 C25 . . 117.1(4)
C29 N1 Zn2 . . 122.6(3)
C25 N1 Zn2 . . 119.5(3)
C33 N2 C32 . . 116.3(4)
C33 N2 Zn1 . 1_564 122.2(4)
C32 N2 Zn1 . 1_564 121.3(3)
C35 N3 C36 . . 121.2(7)
C35 N3 C37 . . 121.7(7)
C36 N3 C37 . . 117.0(7)
C2 C1 C9 . . 120.0(5)
C2 C1 C12 . . 116.5(5)
C9 C1 C12 . . 123.6(5)
C1 C2 C3 . . 120.4(5)
C1 C2 H2 . . 119.8
C3 C2 H2 . . 119.8
C4 C3 C2 . . 122.2(5)
C4 C3 H3 . . 118.9
C2 C3 H3 . . 118.9
C3 C4 C10 . . 118.7(5)
C3 C4 C11 . . 117.7(5)
C10 C4 C11 . . 123.5(5)
C6 C5 C10 . . 120.9(6)
C6 C5 H5 . . 119.6
C10 C5 H5 . . 119.6
C5 C6 C7 . . 121.6(6)
C5 C6 H6 . . 119.2
C7 C6 H6 . . 119.2
C8 C7 C6 . . 119.7(6)
C8 C7 H7 . . 120.2
C6 C7 H7 . . 120.2
C7 C8 C9 . . 120.8(6)
C7 C8 H8 . . 119.6
C9 C8 H8 . . 119.6
C1 C9 C8 . . 121.4(5)
C1 C9 C10 . . 119.5(5)
C8 C9 C10 . . 119.0(5)
C9 C10 C5 . . 118.0(5)
C9 C10 C4 . . 119.1(5)
C5 C10 C4 . . 122.8(5)
O2 C11 O1 . . 119.4(5)
O2 C11 C4 . . 123.0(5)
O1 C11 C4 . . 117.6(5)
O3 C12 O4 . . 122.9(5)
O3 C12 C1 . . 121.0(5)
O4 C12 C1 . . 115.9(5)
C14 C13 C21 . . 120.2(4)
C14 C13 C23 . . 117.1(4)
C21 C13 C23 . . 122.7(4)
C13 C14 C15 . . 120.8(4)
C13 C14 H14 . . 119.6
C15 C14 H14 . . 119.6
C16 C15 C14 . . 120.9(4)
C16 C15 H15 . . 119.6
C14 C15 H15 . . 119.6
C15 C16 C22 . . 120.2(4)
C15 C16 C24 . . 117.7(4)
C22 C16 C24 . . 122.1(4)
C18 C17 C22 . . 121.4(5)
C18 C17 H17 . . 119.3
C22 C17 H17 . . 119.3
C17 C18 C19 . . 119.9(5)
C17 C18 H18 . . 120.0
C19 C18 H18 . . 120.0
C20 C19 C18 . . 120.8(5)
C20 C19 H19 . . 119.6
C18 C19 H19 . . 119.6
C19 C20 C21 . . 121.5(5)
C19 C20 H20 . . 119.2
C21 C20 H20 . . 119.2
C20 C21 C22 . . 117.6(4)
C20 C21 C13 . . 123.4(4)
C22 C21 C13 . . 118.9(4)
C17 C22 C21 . . 118.8(4)
C17 C22 C16 . . 122.8(4)
C21 C22 C16 . . 118.3(4)
O5 C23 O6 . . 124.3(4)
O5 C23 C13 . . 117.6(4)
O6 C23 C13 . . 118.1(4)
O8 C24 O7 . . 124.4(4)
O8 C24 C16 . . 118.0(4)
O7 C24 C16 . . 117.6(4)
N1 C25 C26 . . 122.9(4)
N1 C25 H25 . . 118.6
C26 C25 H25 . . 118.6
C25 C26 C27 . . 119.9(4)
C25 C26 H26 . . 120.0
C27 C26 H26 . . 120.0
C26 C27 C28 . . 117.0(4)
C26 C27 C30 . . 121.3(4)
C28 C27 C30 . . 121.7(4)
C29 C28 C27 . . 120.0(5)
C29 C28 H28 . . 120.0
C27 C28 H28 . . 120.0
N1 C29 C28 . . 122.9(4)
N1 C29 H29 . . 118.5
C28 C29 H29 . . 118.5
C34 C30 C31 . . 116.5(5)
C34 C30 C27 . . 121.5(4)
C31 C30 C27 . . 121.9(5)
C32 C31 C30 . . 119.7(5)
C32 C31 H31 . . 120.1
C30 C31 H31 . . 120.1
N2 C32 C31 . . 123.7(5)
N2 C32 H32 . . 118.2
C31 C32 H32 . . 118.2
N2 C33 C34 . . 123.1(5)
N2 C33 H33 . . 118.4
C34 C33 H33 . . 118.4
C30 C34 C33 . . 120.6(5)
C30 C34 H34 . . 119.7
C33 C34 H34 . . 119.7
O9 C35 N3 . . 126.5(8)
O9 C35 H35 . . 116.8
N3 C35 H35 . . 116.8
N3 C36 H36A . . 109.5
N3 C36 H36B . . 109.5
H36A C36 H36B . . 109.5
N3 C36 H36C . . 109.5
H36A C36 H36C . . 109.5
H36B C36 H36C . . 109.5
N3 C37 H37A . . 109.5
N3 C37 H37B . . 109.5
H37A C37 H37B . . 109.5
N3 C37 H37C . . 109.5
H37A C37 H37C . . 109.5
H37B C37 H37C . . 109.5
H2W O1W H1W . . 115(2)

loop_
_geom_bond_atom_site_label_1
_geom_bond_atom_site_label_2
_geom_bond_site_symmetry_2
_geom_bond_distance
Zn1 O1 . 1.934(4)
Zn1 O8 1_445 1.945(3)
Zn1 O6 1_545 1.979(3)
Zn1 N2 1_546 2.050(4)
Zn2 O4 . 1.913(4)
Zn2 O5 . 1.966(3)
Zn2 O7 1_455 1.980(3)
Zn2 N1 . 2.000(4)
O1 C11 . 1.269(6)
O2 C11 . 1.255(6)
O3 C12 . 1.216(6)
O4 C12 . 1.285(6)
O5 C23 . 1.255(5)
O6 C23 . 1.256(5)
O6 Zn1 1_565 1.979(3)
O7 C24 . 1.258(5)
O7 Zn2 1_655 1.980(3)
O8 C24 . 1.253(6)
O8 Zn1 1_665 1.945(3)
O9 C35 . 1.220(9)
N1 C29 . 1.340(6)
N1 C25 . 1.346(6)
N2 C33 . 1.326(6)
N2 C32 . 1.337(6)
N2 Zn1 1_564 2.050(4)
N3 C35 . 1.328(9)
N3 C36 . 1.454(8)
N3 C37 . 1.456(9)
C1 C2 . 1.367(7)
C1 C9 . 1.420(7)
C1 C12 . 1.514(7)
C2 C3 . 1.401(7)
C2 H2 . 0.9300
C3 C4 . 1.372(7)
C3 H3 . 0.9300
C4 C10 . 1.430(7)
C4 C11 . 1.486(7)
C5 C6 . 1.359(8)
C5 C10 . 1.427(7)
C5 H5 . 0.9300
C6 C7 . 1.396(9)
C6 H6 . 0.9300
C7 C8 . 1.376(8)
C7 H7 . 0.9300
C8 C9 . 1.425(8)
C8 H8 . 0.9300
C9 C10 . 1.427(7)
C13 C14 . 1.366(6)
C13 C21 . 1.431(6)
C13 C23 . 1.511(6)
C14 C15 . 1.405(6)
C14 H14 . 0.9300
C15 C16 . 1.366(6)
C15 H15 . 0.9300
C16 C22 . 1.439(6)
C16 C24 . 1.504(6)
C17 C18 . 1.360(7)
C17 C22 . 1.414(6)
C17 H17 . 0.9300
C18 C19 . 1.398(7)
C18 H18 . 0.9300
C19 C20 . 1.354(7)
C19 H19 . 0.9300
C20 C21 . 1.422(6)
C20 H20 . 0.9300
C21 C22 . 1.429(6)
C25 C26 . 1.371(6)
C25 H25 . 0.9300
C26 C27 . 1.385(6)
C26 H26 . 0.9300
C27 C28 . 1.385(6)
C27 C30 . 1.476(6)
C28 C29 . 1.371(7)
C28 H28 . 0.9300
C29 H29 . 0.9300
C30 C34 . 1.367(7)
C30 C31 . 1.384(7)
C31 C32 . 1.376(7)
C31 H31 . 0.9300
C32 H32 . 0.9300
C33 C34 . 1.384(7)
C33 H33 . 0.9300
C34 H34 . 0.9300
C35 H35 . 0.9300
C36 H36A . 0.9600
C36 H36B . 0.9600
C36 H36C . 0.9600
C37 H37A . 0.9600
C37 H37B . 0.9600
C37 H37C . 0.9600
O1W H2W . 0.822(10)
O1W H1W . 0.825(10)

loop_
_geom_hbond_atom_site_label_D
_geom_hbond_atom_site_label_H
_geom_hbond_atom_site_label_A
_geom_hbond_distance_DH
_geom_hbond_distance_HA
_geom_hbond_distance_DA
_geom_hbond_angle_DHA
O1W H1W O9 0.825(10) 1.964(19) 2.784(10) 173(14)
